data_2007455
loop_
_publ_author_name
'Bruno, Giuseppe'
'Maccari, Rosanna'
'Nicol\'o, Francesco'
'Ottan\'a, Rosaria'
'Panzalorto, Manuela'
'Scopelliti, Rosario'
'Vigorita, Maria Gabriella'

_publ_section_title
;
 2'-[1-(4-Fluorophenyl)ethyl]isonicotino-\k<i>N</i>-hydrazide--Cyanoborane
;
_journal_issue 7
_journal_name_full 'Acta Crystallographica Section C'
_journal_page_first 1038
_journal_page_last 1040
_journal_paper_doi 10.1107/S0108270198001681
_journal_volume 54
_journal_year 1998
_chemical_formula_moiety 'C15 H16 B F N4 O'
_chemical_formula_sum 'C15 H16 B F N4 O'
_chemical_formula_weight 298.13
_chemical_name_systematic
;
2'-[1-(4-Fluorophenyl)ethyl]isonicotino-\kN-hydrazide--Cyanoborane
;
_space_group_IT_number 2
_symmetry_cell_setting triclinic
_symmetry_space_group_name_Hall '-P 1'
_symmetry_space_group_name_H-M 'P -1'
_cell_angle_alpha 91.57(4)
_cell_angle_beta 92.83(3)
_cell_angle_gamma 99.74(3)
_cell_formula_units_Z 2
_cell_length_a 7.049(2)
_cell_length_b 7.492(4)
_cell_length_c 15.077(6)
_cell_measurement_reflns_used 46
_cell_measurement_temperature 293(2)
_cell_measurement_theta_max 13
_cell_measurement_theta_min 5
_cell_volume 783.3(6)
_computing_cell_refinement P3/V
_computing_data_collection 'P3/V (Siemens,1989)'
_computing_data_reduction 'SHELXTL-Plus (Sheldrick, 1990)'
_computing_molecular_graphics 'XPW (Siemens, 1996)'
_computing_publication_material 'PARST97 (Nardelli, 1995) and SHELXL97'
_computing_structure_refinement 'SHELXL97 (Sheldrick, 1997)'
_computing_structure_solution 'SIR92 (Altomare et al., 1994)'
_diffrn_ambient_temperature 293(2)
_diffrn_measurement_device 'Siemens R3m/V diffractometer'
_diffrn_measurement_method \w-2\q
_diffrn_radiation_monochromator graphite
_diffrn_radiation_source 'fine-focus sealed tube'
_diffrn_radiation_type MoK\a
_diffrn_radiation_wavelength 0.71073
_diffrn_reflns_av_R_equivalents 0.020
_diffrn_reflns_av_sigmaI/netI 0.075
_diffrn_reflns_limit_h_max 8
_diffrn_reflns_limit_h_min 0
_diffrn_reflns_limit_k_max 8
_diffrn_reflns_limit_k_min -8
_diffrn_reflns_limit_l_max 17
_diffrn_reflns_limit_l_min -17
_diffrn_reflns_number 3011
_diffrn_reflns_theta_max 25.05
_diffrn_reflns_theta_min 2.71
_diffrn_standards_decay_% 1.31
_diffrn_standards_interval_count 197
_diffrn_standards_number 3
_exptl_absorpt_coefficient_mu 0.090
_exptl_absorpt_correction_type none
_exptl_crystal_colour 'light yellow'
_exptl_crystal_density_diffrn 1.264
_exptl_crystal_density_meas ?
_exptl_crystal_density_method none
_exptl_crystal_description prismatic
_exptl_crystal_F_000 312
_exptl_crystal_size_max 0.30
_exptl_crystal_size_mid 0.17
_exptl_crystal_size_min 0.06
_refine_diff_density_max 0.169
_refine_diff_density_min -0.199
_refine_ls_extinction_coef 0.029(7)
_refine_ls_extinction_method SHELXL97
_refine_ls_goodness_of_fit_all 0.820
_refine_ls_goodness_of_fit_obs 1.193
_refine_ls_hydrogen_treatment 'H atoms: see text'
_refine_ls_matrix_type full
_refine_ls_number_parameters 257
_refine_ls_number_reflns 2768
_refine_ls_number_restraints 0
_refine_ls_restrained_S_all 0.820
_refine_ls_restrained_S_obs 1.193
_refine_ls_R_factor_all 0.152
_refine_ls_R_factor_obs .063
_refine_ls_shift/esd_max 0.000
_refine_ls_shift/esd_mean 0.000
_refine_ls_structure_factor_coef Fsqd
_refine_ls_weighting_details 'w = 1/[\s^2^(Fo^2^)+(0.1043P)^2^] where P=(Fo^2^+2Fc^2^)/3'
_refine_ls_weighting_scheme calc
_refine_ls_wR_factor_all 0.187
_refine_ls_wR_factor_obs .152
_reflns_number_observed 1066
_reflns_number_total 2768
_reflns_observed_criterion I>2\s(I)
_cod_data_source_file na1320.cif
_cod_data_source_block vigor
_cod_depositor_comments
;
The following automatic conversions were performed:

'_exptl_crystal_density_meas' value 'not measured' was changed to '?'
- the value is perceived as not measured.

Automatic conversion script
Id: cif_fix_values 3008 2015-01-20 13:52:24Z robertas 

The following automatic conversions were performed:

'_refine_ls_weighting_scheme' value 'calc w =
1/[\s^2^(Fo^2^)+(0.1043P)^2^] where P=(Fo^2^+2Fc^2^)/3' was changed
to 'calc'. New tag '_refine_ls_weighting_details' was created. The
value of the new tag was set to 'w = 1/[\s^2^(Fo^2^)+(0.1043P)^2^]
where P=(Fo^2^+2Fc^2^)/3'.

Automatic conversion script
Id: cif_fix_values 3143 2015-03-26 13:38:13Z robertas 
;
_cod_original_cell_volume 783.3(5)
_cod_database_code 2007455

loop_
_symmetry_equiv_pos_as_xyz
'x, y, z'
'-x, -y, -z'

loop_
_atom_site_label
_atom_site_fract_x
_atom_site_fract_y
_atom_site_fract_z
_atom_site_U_iso_or_equiv
_atom_site_adp_type
_atom_site_calc_flag
_atom_site_refinement_flags
_atom_site_occupancy
_atom_site_disorder_assembly
_atom_site_disorder_group
_atom_site_type_symbol
N1 1.2062(5) .0789(5) 1.2087(2) .1002(12) Uani d . 1 . . N
C1 1.1309(5) .1995(6) 1.2001(2) .0731(11) Uani d . 1 . . C
B1 1.0282(7) .3665(6) 1.1852(3) .0850(14) Uani d . 1 . . B
H1A 1.1217 .4703 1.1703 .080 Uiso calc R 1 . . H
H1B .9700 .3971 1.2393 .080 Uiso calc R 1 . . H
N2 .8660(4) .3183(3) 1.10637(18) .0644(8) Uani d . 1 . . N
C2 .9130(5) .2669(5) 1.0268(3) .0753(11) Uani d . 1 . . C
H2 1.0413 .2602 1.0181 .080 Uiso calc R 1 . . H
C3 .7803(5) .2232(5) .9565(2) .0707(10) Uani d . 1 . . C
H3 .8174 .1855 .9017 .080 Uiso calc R 1 . . H
C4 .5896(4) .2366(4) .9691(2) .0562(8) Uani d . 1 . . C
C5 .5431(5) .2905(5) 1.0504(2) .0734(11) Uani d . 1 . . C
H5 .4159 .2994 1.0606 .080 Uiso calc R 1 . . H
C6 .6833(6) .3322(5) 1.1181(2) .0798(11) Uani d . 1 . . C
H6 .6494 .3710 1.1733 .080 Uiso calc R 1 . . H
C7 .4270(5) .1906(5) .8976(2) .0636(9) Uani d . 1 . . C
O1 .2659(4) .2242(4) .91061(17) .1012(10) Uani d . 1 . . O
N3 .4693(4) .1134(4) .82332(18) .0689(8) Uani d . 1 . . N
H7 .5868 .1036 .8145 .080 Uiso calc R 1 . . H
N4 .3216(4) .0467(4) .7581(2) .0839(10) Uani d . 1 . . N
H8 .2082 -.0021 .7722 .080 Uiso calc R 1 A 1 H
C8A .3683(9) .0639(9) .6715(4) .0665(15) Uani d P .60 B 1 C
H8A .4633 -.0147 .6606 .080 Uiso calc PR .60 B 1 H
C9A .4579(14) .2525(8) .6512(7) .075(5) Uani d PG .60 B 1 C
C10A .3539(10) .3935(12) .6593(5) .091(3) Uani d PG .60 B 1 C
H10A .2301 .3714 .6798 .080 Uiso calc PR .60 B 1 H
C11A .4351(15) .5676(10) .6370(7) .117(5) Uani d PG .60 B 1 C
H11A .3655 .6619 .6424 .080 Uiso calc PR .60 B 1 H
C12A .6201(17) .6006(10) .6064(8) .118(9) Uani d PG .60 B 1 C
C13A .7241(11) .4595(14) .5982(6) .100(4) Uani d PG .60 B 1 C
H13A .8479 .4816 .5778 .080 Uiso calc PR .60 B 1 H
C14A .6429(13) .2855(11) .6206(6) .086(3) Uani d PG .60 B 1 C
H14A .7125 .1911 .6151 .080 Uiso calc PR .60 B 1 H
F1A .6910(9) .7698(7) .5836(3) .162(2) Uani d P .60 B 1 F
C15A .1896(18) -.0077(13) .6130(7) .101(3) Uani d P .60 B 1 C
H15A .1414 -.1305 .6273 .080 Uiso calc PR .60 B 1 H
H15B .2212 -.0037 .5518 .080 Uiso calc PR .60 B 1 H
H15C .0929 .0657 .6227 .080 Uiso calc PR .60 B 1 H
C8B .2837(13) .1973(15) .6928(6) .076(3) Uani d P .40 B 2 C
H8B .2259 .2859 .7266 .080 Uiso calc PR .40 B 2 H
C9B .4516(17) .297(2) .6524(9) .053(5) Uani d PG .40 B 2 C
C10B .4658(19) .483(2) .6438(9) .098(5) Uani d PG .40 B 2 C
H10B .3710 .5425 .6653 .080 Uiso calc PR .40 B 2 H
C11B .622(3) .5799(13) .6031(12) .117(17) Uani d PG .40 B 2 C
H11B .6312 .7043 .5974 .080 Uiso calc PR .40 B 2 H
C12B .763(2) .491(2) .5710(10) .130(10) Uani d PG .40 B 2 C
C13B .7491(19) .305(2) .5796(8) .120(6) Uani d PG .40 B 2 C
H13B .8439 .2452 .5582 .080 Uiso calc PR .40 B 2 H
C14B .593(2) .2079(13) .6203(10) .125(7) Uani d PG .40 B 2 C
H14B .5838 .0835 .6261 .080 Uiso calc PR .40 B 2 H
F1B .9174(12) .5962(13) .5365(6) .180(4) Uani d P .40 B 2 F
C15B .134(3) .109(3) .6240(12) .164(10) Uani d P .40 B 2 C
H15D .0278 .0418 .6526 .080 Uiso calc PR .40 B 2 H
H15E .1895 .0289 .5861 .080 Uiso calc PR .40 B 2 H
H15F .0899 .2007 .5890 .080 Uiso calc PR .40 B 2 H

loop_
_atom_site_aniso_label
_atom_site_aniso_U_11
_atom_site_aniso_U_22
_atom_site_aniso_U_33
_atom_site_aniso_U_12
_atom_site_aniso_U_13
_atom_site_aniso_U_23
N1 .092(3) .128(3) .087(2) .052(2) -.0217(19) -.017(2)
C1 .057(2) .099(3) .062(2) .016(2) -.0141(17) -.007(2)
B1 .088(3) .083(3) .078(3) .010(3) -.029(3) -.004(2)
N2 .0665(19) .0679(19) .0598(18) .0172(15) -.0083(14) .0061(15)
C2 .053(2) .099(3) .073(3) .015(2) -.0054(19) -.004(2)
C3 .059(2) .089(3) .063(2) .0136(19) -.0026(18) -.0027(19)
C4 .055(2) .061(2) .054(2) .0139(17) -.0018(16) .0174(16)
C5 .058(2) .104(3) .062(2) .026(2) -.0049(18) .011(2)
C6 .089(3) .097(3) .061(2) .035(2) .001(2) .004(2)
C7 .063(2) .070(2) .058(2) .0126(19) -.0041(19) .0146(18)
O1 .0548(16) .169(3) .0839(19) .0349(17) -.0062(13) -.0014(17)
N3 .0510(16) .090(2) .0644(19) .0136(15) -.0133(14) .0029(16)
N4 .0632(19) .095(2) .083(2) -.0073(17) -.0269(17) .0143(18)
C8A .068(4) .070(4) .061(4) .013(4) -.008(3) .003(3)
C9A .078(10) .093(8) .057(7) .026(7) -.005(6) -.004(6)
C10A .103(7) .078(6) .093(6) .018(6) .000(5) .002(5)
C11A .169(13) .091(8) .090(7) .016(8) .004(8) .016(6)
C12A .16(2) .134(17) .046(8) -.006(13) .003(10) .015(8)
C13A .083(7) .140(11) .062(7) -.024(8) -.008(5) .011(7)
C14A .087(7) .112(7) .060(6) .024(6) -.001(5) -.005(5)
F1A .248(7) .112(4) .095(3) -.052(4) -.012(4) .029(3)
C15A .115(8) .107(7) .065(5) -.018(6) -.026(5) .005(5)
C8B .065(6) .094(8) .073(6) .022(6) -.001(5) .028(6)
C9B .059(11) .070(8) .033(8) .021(8) -.012(7) .007(6)
C10B .109(14) .135(16) .051(8) .031(14) -.023(9) -.009(9)
C11B .15(3) .058(13) .11(2) -.040(17) -.06(2) .010(12)
C12B .097(12) .20(2) .077(12) -.015(13) -.004(8) .082(14)
C13B .148(14) .145(15) .088(10) .072(12) .041(9) .044(11)
C14B .092(12) .165(16) .115(14) .000(14) .010(11) .060(14)
F1B .133(7) .232(10) .154(7) -.033(6) -.016(6) .079(6)
C15B .097(12) .24(2) .125(14) -.050(16) -.058(10) .090(16)

loop_
_atom_type_symbol
_atom_type_description
_atom_type_scat_dispersion_real
_atom_type_scat_dispersion_imag
_atom_type_scat_source
C C 0.0033 0.0016 'International Tables Vol C Tables 4.2.6.8 and 6.1.1.4'
H H 0.0000 0.0000 'International Tables Vol C Tables 4.2.6.8 and 6.1.1.4'
B B 0.0013 0.0007 'International Tables Vol C Tables 4.2.6.8 and 6.1.1.4'
N N 0.0061 0.0033 'International Tables Vol C Tables 4.2.6.8 and 6.1.1.4'
O O 0.0106 0.0060 'International Tables Vol C Tables 4.2.6.8 and 6.1.1.4'
F F 0.0171 0.0103 'International Tables Vol C Tables 4.2.6.8 and 6.1.1.4'

loop_
_geom_angle_atom_site_label_1
_geom_angle_atom_site_label_2
_geom_angle_atom_site_label_3
_geom_angle
_geom_angle_publ_flag
N1 C1 B1 178.3(4) y
C1 B1 N2 109.2(3) y
C2 N2 C6 118.5(3) y
C2 N2 B1 120.0(3) y
C6 N2 B1 121.4(3) y
N2 C2 C3 122.8(3) ?
C2 C3 C4 118.5(3) ?
C5 C4 C3 118.3(3) ?
C5 C4 C7 117.4(3) ?
C3 C4 C7 124.3(3) ?
C4 C5 C6 120.2(3) ?
N2 C6 C5 121.6(3) ?
O1 C7 N3 123.1(3) y
O1 C7 C4 120.5(3) y
N3 C7 C4 116.5(3) y
C7 N3 N4 119.9(3) y
C8A N4 N3 116.5(4) y
C8A N4 C8B 51.6(4) ?
N3 N4 C8B 111.5(4) ?
N4 C8A C9A 112.9(6) ?
N4 C8A C15A 108.1(7) ?
C9A C8A C15A 113.1(7) ?
C10A C9A C14A 120.0 ?
C10A C9A C8A 120.2(7) ?
C14A C9A C8A 119.7(7) ?
C9A C10A C11A 120.0 ?
C12A C11A C10A 120.0 ?
F1A C12A C11A 118.0(9) ?
F1A C12A C13A 122.0(9) ?
C11A C12A C13A 120.0 ?
C14A C13A C12A 120.0 ?
C13A C14A C9A 120.0 ?
C9B C8B C15B 111.6(12) ?
C9B C8B N4 116.6(9) ?
C15B C8B N4 106.9(10) ?
C10B C9B C14B 120.0 ?
C10B C9B C8B 119.0(13) ?
C14B C9B C8B 121.0(13) ?
C11B C10B C9B 120.0 ?
C10B C11B C12B 120.0 ?
F1B C12B C11B 116.7(13) ?
F1B C12B C13B 123.2(13) ?
C11B C12B C13B 120.0 ?
C14B C13B C12B 120.0 ?
C13B C14B C9B 120.0 ?

loop_
_geom_bond_atom_site_label_1
_geom_bond_atom_site_label_2
_geom_bond_site_symmetry_2
_geom_bond_distance
_geom_bond_publ_flag
N1 C1 . 1.130(4) y
C1 B1 . 1.563(6) y
B1 N2 . 1.598(4) y
N2 C2 . 1.325(4) y
N2 C6 . 1.330(4) y
C2 C3 . 1.373(4) ?
C3 C4 . 1.386(4) ?
C4 C5 . 1.354(4) ?
C4 C7 . 1.522(4) y
C5 C6 . 1.376(5) ?
C7 O1 . 1.228(4) y
C7 N3 . 1.317(4) y
N3 N4 . 1.413(3) y
N4 C8A . 1.367(6) ?
N4 C8B . 1.566(10) ?
C8A C9A . 1.493(8) ?
C8A C15A . 1.512(12) ?
C9A C10A . 1.3900 ?
C9A C14A . 1.3900 ?
C10A C11A . 1.3900 ?
C11A C12A . 1.3900 ?
C12A F1A . 1.342(7) ?
C12A C13A . 1.3900 ?
C13A C14A . 1.3900 ?
C8B C9B . 1.458(14) ?
C8B C15B . 1.497(18) ?
C9B C10B . 1.3900 ?
C9B C14B . 1.3900 ?
C10B C11B . 1.3900 ?
C11B C12B . 1.3900 ?
C12B F1B . 1.365(12) ?
C12B C13B . 1.3900 ?
C13B C14B . 1.3900 ?

loop_
_geom_hbond_atom_site_label_D
_geom_hbond_atom_site_label_H
_geom_hbond_atom_site_label_A
_geom_hbond_site_symmetry_A
_geom_hbond_distance_DH
_geom_hbond_distance_HA
_geom_hbond_distance_DA
_geom_hbond_angle_DHA
N3 H7 N1 2_757 0.86 2.20 2.954(5) 147
C3 H3 N1 2_757 0.93 2.53 3.335(5) 145
C2 H2 O1 1_655 0.93 2.36 3.166(5) 145
C5 H5 O1 . 0.93 2.46 2.778(4) 100

loop_
_geom_torsion_atom_site_label_1
_geom_torsion_atom_site_label_2
_geom_torsion_atom_site_label_3
_geom_torsion_atom_site_label_4
_geom_torsion
N1 C1 B1 N2 57(14)
C1 B1 N2 C2 -57.4(5)
C1 B1 N2 C6 124.0(4)
C6 N2 C2 C3 -1.6(5)
B1 N2 C2 C3 179.8(4)
N2 C2 C3 C4 1.2(6)
C2 C3 C4 C5 -0.6(5)
C2 C3 C4 C7 -179.3(3)
C3 C4 C5 C6 0.6(5)
C7 C4 C5 C6 179.3(3)
C2 N2 C6 C5 1.6(5)
B1 N2 C6 C5 -179.9(3)
C4 C5 C6 N2 -1.1(6)
C5 C4 C7 O1 9.2(5)
C3 C4 C7 O1 -172.1(4)
C5 C4 C7 N3 -170.3(3)
C3 C4 C7 N3 8.3(5)
O1 C7 N3 N4 -7.2(5)
C4 C7 N3 N4 172.4(3)
C7 N3 N4 C8A 144.2(4)
C7 N3 N4 C8B 87.6(6)
N3 N4 C8A C9A -51.7(7)
C8B N4 C8A C9A 45.7(7)
N3 N4 C8A C15A -177.6(5)
C8B N4 C8A C15A -80.2(7)
N4 C8A C9A C10A -62.7(8)
C15A C8A C9A C10A 60.5(9)
N4 C8A C9A C14A 119.9(6)
C15A C8A C9A C14A -117.0(8)
C14A C9A C10A C11A 0.0
C8A C9A C10A C11A -177.4(10)
C9A C10A C11A C12A 0.0
C10A C11A C12A F1A 178.5(11)
C10A C11A C12A C13A 0.0
F1A C12A C13A C14A -178.4(11)
C11A C12A C13A C14A 0.0
C12A C13A C14A C9A 0.0
C10A C9A C14A C13A 0.0
C8A C9A C14A C13A 177.4(9)
C8A N4 C8B C9B -56.3(9)
N3 N4 C8B C9B 51.1(11)
C8A N4 C8B C15B 69.2(11)
N3 N4 C8B C15B 176.6(10)
C15B C8B C9B C10B 97.6(14)
N4 C8B C9B C10B -139.2(10)
C15B C8B C9B C14B -80.4(13)
N4 C8B C9B C14B 42.7(11)
C14B C9B C10B C11B 0.0
C8B C9B C10B C11B -178.1(12)
C9B C10B C11B C12B 0.0
C10B C11B C12B F1B -176.4(14)
C10B C11B C12B C13B 0.0
F1B C12B C13B C14B 176.2(15)
C11B C12B C13B C14B 0.0
C12B C13B C14B C9B 0.0
C10B C9B C14B C13B 0.0
C8B C9B C14B C13B 178.0(12)
